data_2208060
loop_
_publ_author_name
'Kareev, Ivan E.'
'Lebedkin, Sergey F.'
'Miller, Susie M.'
'Anderson, Oren P.'
'Strauss, Steven H.'
'Boltalina, Olga V.'

_publ_section_title
;1,4,10,14,19,25,35,41,49,60,66,69-Dodecakis(trifluoromethyl)-
 1,4,10,14,19,25,35,41,49,60,66,69-dodecahydro(<i>C</i>~70~-<i>D</i>~5<i>h~(6)</i>)[5,6]fullerene
 benzene disolvate
;
_journal_coeditor_code FL6207
_journal_issue 2
_journal_name_full 'Acta Crystallographica Section E'
_journal_page_first o620
_journal_page_last o622
_journal_paper_doi 10.1107/S1600536806000663
_journal_volume 62
_journal_year 2006
_chemical_formula_iupac 'C82 F36, 2C6 H6'
_chemical_formula_moiety 'C82 F36, 2C6 H6'
_chemical_formula_sum 'C94 H12 F36'
_chemical_formula_weight 1825.04
_chemical_name_systematic
;
1,4,10,14,19,25,35,41,49,60,66,69-Dodecakis(trifluoromethyl)-
1,4,10,14,19,25,35,41,49,60,66,69-dodecahydro(C~70~-D~5h(6)~)[5,6]fullerene
benzene disolvate
;
_space_group_IT_number 14
_symmetry_cell_setting monoclinic
_symmetry_space_group_name_Hall '-P 2ybc'
_symmetry_space_group_name_H-M 'P 1 21/c 1'
_atom_sites_solution_hydrogens geom
_atom_sites_solution_primary direct
_atom_sites_solution_secondary difmap
_cell_angle_alpha 90.00
_cell_angle_beta 101.249(4)
_cell_angle_gamma 90.00
_cell_formula_units_Z 4
_cell_length_a 19.092(4)
_cell_length_b 12.556(3)
_cell_length_c 27.390(6)
_cell_measurement_reflns_used 999
_cell_measurement_temperature 100(2)
_cell_measurement_theta_max 25.22
_cell_measurement_theta_min 1.70
_cell_volume 6440(2)
_computing_cell_refinement 'SAINT (Bruker, 2000)'
_computing_data_collection 'SMART (Bruker, 2000)'
_computing_data_reduction SAINT
_computing_molecular_graphics SHELXTL
_computing_publication_material SHELXTL
_computing_structure_refinement SHELXTL
_computing_structure_solution 'SHELXTL (Bruker, 2000)'
_diffrn_ambient_temperature 100(2)
_diffrn_measured_fraction_theta_full 1.000
_diffrn_measured_fraction_theta_max 1.000
_diffrn_measurement_device_type 'Bruker SMART 1K CCD'
_diffrn_measurement_method '\f and \w'
_diffrn_radiation_monochromator graphite
_diffrn_radiation_source 'fine-focus sealed tube'
_diffrn_radiation_type MoK\a
_diffrn_radiation_wavelength 0.71073
_diffrn_reflns_av_R_equivalents 0.1317
_diffrn_reflns_av_sigmaI/netI 0.1321
_diffrn_reflns_limit_h_max 22
_diffrn_reflns_limit_h_min -22
_diffrn_reflns_limit_k_max 15
_diffrn_reflns_limit_k_min -15
_diffrn_reflns_limit_l_max 32
_diffrn_reflns_limit_l_min -32
_diffrn_reflns_number 48971
_diffrn_reflns_theta_full 25.22
_diffrn_reflns_theta_max 25.2
_diffrn_reflns_theta_min 1.09
_diffrn_standards_decay_% 0
_diffrn_standards_interval_count 0
_diffrn_standards_interval_time 0
_diffrn_standards_number 0
_exptl_absorpt_coefficient_mu 0.183
_exptl_absorpt_correction_T_max 0.9945
_exptl_absorpt_correction_T_min 0.9609
_exptl_absorpt_correction_type multi-scan
_exptl_absorpt_process_details '(SADABS; Bruker, 2000)'
_exptl_crystal_colour orange
_exptl_crystal_density_diffrn 1.882
_exptl_crystal_density_method 'not measured'
_exptl_crystal_description plate-like
_exptl_crystal_F_000 3600
_exptl_crystal_size_max 0.22
_exptl_crystal_size_mid 0.09
_exptl_crystal_size_min 0.03
_refine_diff_density_max 0.649
_refine_diff_density_min -0.381
_refine_ls_extinction_coef 0.00242(19)
_refine_ls_extinction_expression Fc^*^=kFc[1+0.001xFc^2^\l^3^/sin(2\q)]^-1/4^
_refine_ls_extinction_method SHELXTL
_refine_ls_goodness_of_fit_ref 0.991
_refine_ls_hydrogen_treatment constr
_refine_ls_matrix_type full
_refine_ls_number_parameters 1172
_refine_ls_number_reflns 11608
_refine_ls_number_restraints 0
_refine_ls_restrained_S_all 0.991
_refine_ls_R_factor_all 0.1481
_refine_ls_R_factor_gt 0.0540
_refine_ls_shift/su_max 0.000
_refine_ls_shift/su_mean 0.000
_refine_ls_structure_factor_coef Fsqd
_refine_ls_weighting_details 'calc w=1/[\s^2^(Fo^2^)+(0.0628P)^2^+0.436P] where P=(Fo^2^+2Fc^2^)/3'
_refine_ls_weighting_scheme calc
_refine_ls_wR_factor_gt 0.1120
_refine_ls_wR_factor_ref 0.1485
_reflns_number_gt 5830
_reflns_number_total 11608
_reflns_threshold_expression I>2\s(I)
_cod_data_source_file fl6207.cif
_cod_data_source_block II
_cod_original_sg_symbol_H-M 'P 21/c'
_cod_database_code 2208060
_cod_database_fobs_code 2208060

loop_
_symmetry_equiv_pos_as_xyz
'x, y, z'
'-x, y+1/2, -z+1/2'
'-x, -y, -z'
'x, -y-1/2, z-1/2'

loop_
_atom_site_label
_atom_site_fract_x
_atom_site_fract_y
_atom_site_fract_z
_atom_site_U_iso_or_equiv
_atom_site_adp_type
_atom_site_calc_flag
_atom_site_refinement_flags
_atom_site_occupancy
_atom_site_type_symbol
C1 0.1000(2) 0.0068(3) 0.67781(15) 0.0193(10) Uani d . 1 C
C2 0.1786(2) 0.0019(3) 0.70010(15) 0.0203(10) Uani d . 1 C
C3 0.2234(2) -0.0430(3) 0.67326(15) 0.0197(10) Uani d . 1 C
C4 0.2034(2) -0.0763(3) 0.61787(15) 0.0201(10) Uani d . 1 C
C5 0.1391(2) -0.0102(3) 0.59212(15) 0.0190(10) Uani d . 1 C
C6 0.0903(2) 0.0179(3) 0.62046(15) 0.0179(10) Uani d . 1 C
C7 0.0402(2) 0.0983(3) 0.60523(15) 0.0167(10) Uani d . 1 C
C8 0.0243(2) 0.1528(3) 0.64915(15) 0.0174(10) Uani d . 1 C
C9 0.0629(2) 0.1090(3) 0.69029(16) 0.0206(10) Uani d . 1 C
C10 0.0869(2) 0.1707(3) 0.73818(15) 0.0193(10) Uani d . 1 C
C11 0.1680(2) 0.1623(3) 0.75364(14) 0.0180(10) Uani d . 1 C
C12 0.2096(2) 0.0762(3) 0.74095(15) 0.0183(10) Uani d . 1 C
C13 0.2828(2) 0.0914(3) 0.75262(15) 0.0187(10) Uani d . 1 C
C14 0.3365(2) 0.0198(3) 0.73345(15) 0.0212(11) Uani d . 1 C
C15 0.3002(2) -0.0281(3) 0.68490(16) 0.0196(10) Uani d . 1 C
C16 0.3280(2) -0.0297(3) 0.64321(16) 0.0196(10) Uani d . 1 C
C17 0.2709(2) -0.0436(3) 0.60028(17) 0.0219(11) Uani d . 1 C
C18 0.2718(2) 0.0071(3) 0.55693(16) 0.0193(10) Uani d . 1 C
C19 0.2046(2) 0.0427(3) 0.52165(15) 0.0200(10) Uani d . 1 C
C20 0.1404(2) 0.0464(3) 0.54714(15) 0.0195(10) Uani d . 1 C
C21 0.0906(2) 0.1269(3) 0.53225(15) 0.0181(10) Uani d . 1 C
C22 0.0392(2) 0.1511(3) 0.56110(15) 0.0192(10) Uani d . 1 C
C23 0.0227(2) 0.2652(3) 0.55779(16) 0.0191(10) Uani d . 1 C
C24 0.0064(2) 0.3188(3) 0.59767(15) 0.0172(10) Uani d . 1 C
C25 -0.0088(2) 0.2624(3) 0.64521(15) 0.0180(10) Uani d . 1 C
C26 0.0342(2) 0.3320(3) 0.68612(15) 0.0178(10) Uani d . 1 C
C27 0.0779(2) 0.2903(3) 0.72715(15) 0.0201(10) Uani d . 1 C
C28 0.1424(2) 0.3433(3) 0.74849(15) 0.0177(10) Uani d . 1 C
C29 0.1972(2) 0.2636(3) 0.76486(15) 0.0204(10) Uani d . 1 C
C30 0.2700(2) 0.2851(3) 0.76482(15) 0.0192(10) Uani d . 1 C
C31 0.3131(2) 0.1939(3) 0.76309(15) 0.0202(10) Uani d . 1 C
C32 0.3783(2) 0.2008(3) 0.74486(15) 0.0197(10) Uani d . 1 C
C33 0.3914(2) 0.1007(3) 0.72279(16) 0.0215(11) Uani d . 1 C
C34 0.4198(2) 0.1004(3) 0.68077(16) 0.0202(10) Uani d . 1 C
C35 0.3994(2) 0.0172(3) 0.63898(16) 0.0223(11) Uani d . 1 C
C36 0.3890(2) 0.0894(3) 0.59239(16) 0.0213(11) Uani d . 1 C
C37 0.3308(2) 0.0785(3) 0.55440(15) 0.0196(10) Uani d . 1 C
C38 0.3005(2) 0.1699(3) 0.52676(15) 0.0197(10) Uani d . 1 C
C39 0.2262(2) 0.1583(3) 0.51055(14) 0.0180(10) Uani d . 1 C
C40 0.1819(2) 0.2468(3) 0.50620(15) 0.0197(10) Uani d . 1 C
C41 0.1013(2) 0.2257(3) 0.50062(15) 0.0177(10) Uani d . 1 C
C42 0.0664(2) 0.3120(3) 0.52744(15) 0.0184(10) Uani d . 1 C
C43 0.0957(2) 0.4108(3) 0.53857(15) 0.0183(10) Uani d . 1 C
C44 0.0823(2) 0.4629(3) 0.58141(15) 0.0174(10) Uani d . 1 C
C45 0.0376(2) 0.4194(3) 0.61087(15) 0.0161(10) Uani d . 1 C
C46 0.0557(2) 0.4277(3) 0.66437(16) 0.0189(10) Uani d . 1 C
C47 0.1177(2) 0.4807(3) 0.68664(16) 0.0188(10) Uani d . 1 C
C48 0.1609(2) 0.4386(3) 0.73078(16) 0.0204(10) Uani d . 1 C
C49 0.2384(2) 0.4767(3) 0.73498(16) 0.0204(10) Uani d . 1 C
C50 0.2919(2) 0.3851(3) 0.74641(15) 0.0185(10) Uani d . 1 C
C51 0.3518(2) 0.3896(3) 0.72612(15) 0.0203(10) Uani d . 1 C
C52 0.3961(2) 0.2967(3) 0.72555(16) 0.0204(10) Uani d . 1 C
C53 0.4252(2) 0.2971(3) 0.68183(16) 0.0197(10) Uani d . 1 C
C54 0.4359(2) 0.2000(4) 0.65927(16) 0.0210(11) Uani d . 1 C
C55 0.4173(2) 0.1932(4) 0.60638(16) 0.0211(11) Uani d . 1 C
C56 0.3895(2) 0.2825(3) 0.57904(16) 0.0210(11) Uani d . 1 C
C57 0.3296(2) 0.2704(4) 0.53855(16) 0.0215(11) Uani d . 1 C
C58 0.2854(2) 0.3612(3) 0.53459(15) 0.0191(10) Uani d . 1 C
C59 0.2124(2) 0.3509(3) 0.51846(15) 0.0189(10) Uani d . 1 C
C60 0.1674(2) 0.4457(3) 0.52688(15) 0.0189(10) Uani d . 1 C
C61 0.2009(2) 0.5007(3) 0.57725(16) 0.0194(10) Uani d . 1 C
C62 0.1475(2) 0.5162(3) 0.60504(16) 0.0197(10) Uani d . 1 C
C63 0.1650(2) 0.5245(3) 0.65637(16) 0.0189(10) Uani d . 1 C
C64 0.2366(2) 0.5156(3) 0.68087(16) 0.0183(10) Uani d . 1 C
C65 0.2899(2) 0.5001(3) 0.65402(16) 0.0197(10) Uani d . 1 C
C66 0.3632(2) 0.4656(3) 0.68357(16) 0.0218(11) Uani d . 1 C
C67 0.3999(2) 0.3898(3) 0.65297(16) 0.0203(10) Uani d . 1 C
C68 0.3818(2) 0.3824(3) 0.60260(16) 0.0207(11) Uani d . 1 C
C69 0.3242(2) 0.4488(3) 0.57020(16) 0.0206(10) Uani d . 1 C
C70 0.2720(2) 0.4926(3) 0.60074(16) 0.0191(10) Uani d . 1 C
C71 -0.0883(2) 0.2597(4) 0.64498(16) 0.0223(11) Uani d . 1 C
C72 0.0513(2) 0.1392(3) 0.78165(17) 0.0242(11) Uani d . 1 C
C73 0.0598(2) -0.0912(3) 0.69187(17) 0.0247(11) Uani d . 1 C
C74 0.1932(2) -0.1984(4) 0.61094(18) 0.0253(11) Uani d . 1 C
C75 0.1891(2) -0.0301(4) 0.47602(16) 0.0230(11) Uani d . 1 C
C76 0.0627(2) 0.2155(3) 0.44589(16) 0.0232(11) Uani d . 1 C
C77 0.1543(2) 0.5206(4) 0.48193(17) 0.0246(11) Uani d . 1 C
C78 0.3595(3) 0.5366(4) 0.54417(18) 0.0286(12) Uani d . 1 C
C79 0.4113(2) 0.5626(4) 0.70219(18) 0.0272(12) Uani d . 1 C
C80 0.2535(2) 0.5633(4) 0.77455(17) 0.0257(11) Uani d . 1 C
C81 0.4560(2) -0.0667(4) 0.63740(17) 0.0279(12) Uani d . 1 C
C82 0.3655(2) -0.0651(4) 0.77207(17) 0.0272(12) Uani d . 1 C
C94 0.6116(4) 0.1545(5) 0.5845(2) 0.073(2) Uani d . 1 C
H94A 0.6432 0.1091 0.6062 0.087 Uiso calc R 1 H
C93 0.5712(4) 0.1136(6) 0.5417(2) 0.072(2) Uani d . 1 C
H93A 0.5743 0.0402 0.5340 0.086 Uiso calc R 1 H
C92 0.5270(3) 0.1786(6) 0.5105(2) 0.0622(18) Uani d . 1 C
H92A 0.4990 0.1507 0.4808 0.075 Uiso calc R 1 H
C91 0.5224(3) 0.2848(6) 0.5215(2) 0.0576(18) Uani d . 1 C
H91A 0.4918 0.3300 0.4990 0.069 Uiso calc R 1 H
C90 0.5616(4) 0.3263(5) 0.5648(3) 0.0630(19) Uani d . 1 C
H90A 0.5576 0.3994 0.5727 0.076 Uiso calc R 1 H
C89 0.6069(4) 0.2598(6) 0.5965(3) 0.0674(19) Uani d . 1 C
H89A 0.6347 0.2870 0.6265 0.081 Uiso calc R 1 H
C88 0.3917(3) 0.2510(5) 0.89507(19) 0.0460(15) Uani d . 1 C
H88A 0.4393 0.2745 0.8960 0.055 Uiso calc R 1 H
C87 0.3370(3) 0.3243(4) 0.89197(18) 0.0450(15) Uani d . 1 C
H87A 0.3470 0.3983 0.8910 0.054 Uiso calc R 1 H
C86 0.2683(3) 0.2901(4) 0.89034(18) 0.0432(14) Uani d . 1 C
H86A 0.2307 0.3405 0.8885 0.052 Uiso calc R 1 H
C85 0.2538(3) 0.1832(5) 0.89143(18) 0.0402(14) Uani d . 1 C
H85A 0.2061 0.1597 0.8899 0.048 Uiso calc R 1 H
C84 0.3081(3) 0.1100(5) 0.89467(19) 0.0463(15) Uani d . 1 C
H84A 0.2979 0.0360 0.8955 0.056 Uiso calc R 1 H
C83 0.3773(3) 0.1442(5) 0.89674(18) 0.0442(14) Uani d . 1 C
H83A 0.4149 0.0938 0.8993 0.053 Uiso calc R 1 H
F711 -0.12391(13) 0.2037(2) 0.60632(9) 0.0310(7) Uani d . 1 F
F712 -0.10261(13) 0.2147(2) 0.68612(9) 0.0315(7) Uani d . 1 F
F713 -0.11663(13) 0.3576(2) 0.64193(9) 0.0307(6) Uani d . 1 F
F721 0.06753(14) 0.2083(2) 0.81912(9) 0.0352(7) Uani d . 1 F
F722 -0.01926(13) 0.1360(2) 0.76881(9) 0.0381(7) Uani d . 1 F
F723 0.07364(15) 0.0443(2) 0.80051(10) 0.0380(7) Uani d . 1 F
F731 0.07508(16) -0.1120(2) 0.73942(10) 0.0473(8) Uani d . 1 F
F732 -0.00946(15) -0.0820(2) 0.67779(12) 0.0576(9) Uani d . 1 F
F733 0.07747(17) -0.1788(2) 0.66929(11) 0.0537(9) Uani d . 1 F
F741 0.20898(18) -0.2495(2) 0.65345(11) 0.0582(10) Uani d . 1 F
F742 0.23651(16) -0.2392(2) 0.58277(13) 0.0545(9) Uani d . 1 F
F743 0.12862(15) -0.2257(2) 0.58793(11) 0.0433(8) Uani d . 1 F
F751 0.24236(14) -0.0286(2) 0.45088(9) 0.0364(7) Uani d . 1 F
F752 0.18230(15) -0.1306(2) 0.49027(9) 0.0371(7) Uani d . 1 F
F753 0.12972(14) -0.0049(2) 0.44431(9) 0.0382(7) Uani d . 1 F
F761 0.01278(13) 0.1399(2) 0.44042(9) 0.0332(7) Uani d . 1 F
F762 0.02869(14) 0.3056(2) 0.42860(9) 0.0364(7) Uani d . 1 F
F763 0.10661(14) 0.1927(2) 0.41485(9) 0.0365(7) Uani d . 1 F
F771 0.12494(15) 0.6124(2) 0.49247(9) 0.0390(7) Uani d . 1 F
F772 0.10903(15) 0.4770(2) 0.44378(9) 0.0387(7) Uani d . 1 F
F773 0.21311(14) 0.5447(2) 0.46552(10) 0.0404(7) Uani d . 1 F
F781 0.31749(15) 0.6163(2) 0.52802(11) 0.0460(8) Uani d . 1 F
F782 0.41430(17) 0.5791(3) 0.57497(12) 0.0699(11) Uani d . 1 F
F783 0.38446(19) 0.4982(2) 0.50649(13) 0.0687(11) Uani d . 1 F
F791 0.37510(15) 0.6500(2) 0.70626(11) 0.0492(8) Uani d . 1 F
F792 0.45583(17) 0.5851(2) 0.67248(12) 0.0570(9) Uani d . 1 F
F793 0.45066(17) 0.5438(2) 0.74660(12) 0.0637(10) Uani d . 1 F
F801 0.21460(14) 0.6504(2) 0.76103(9) 0.0361(7) Uani d . 1 F
F802 0.23716(14) 0.5294(2) 0.81728(9) 0.0369(7) Uani d . 1 F
F803 0.32166(14) 0.5932(2) 0.78519(10) 0.0417(8) Uani d . 1 F
F811 0.46918(14) -0.1268(2) 0.67800(10) 0.0368(7) Uani d . 1 F
F812 0.43545(14) -0.1321(2) 0.59851(10) 0.0387(7) Uani d . 1 F
F813 0.51795(14) -0.0230(2) 0.63218(11) 0.0412(8) Uani d . 1 F
F821 0.31264(14) -0.1265(2) 0.78173(10) 0.0389(7) Uani d . 1 F
F822 0.39779(14) -0.0212(2) 0.81503(9) 0.0372(7) Uani d . 1 F
F823 0.41313(14) -0.1285(2) 0.75734(10) 0.0368(7) Uani d . 1 F

loop_
_atom_site_aniso_label
_atom_site_aniso_U_11
_atom_site_aniso_U_22
_atom_site_aniso_U_33
_atom_site_aniso_U_12
_atom_site_aniso_U_13
_atom_site_aniso_U_23
C1 0.019(2) 0.016(2) 0.022(3) -0.003(2) 0.002(2) 0.0008(19)
C2 0.024(3) 0.016(2) 0.021(3) -0.002(2) 0.004(2) 0.005(2)
C3 0.023(3) 0.016(2) 0.021(3) 0.002(2) 0.006(2) 0.006(2)
C4 0.021(3) 0.019(3) 0.019(2) 0.002(2) 0.000(2) 0.0036(19)
C5 0.021(3) 0.014(2) 0.020(3) -0.0047(19) -0.001(2) -0.0038(19)
C6 0.018(2) 0.016(2) 0.019(2) -0.005(2) 0.002(2) -0.0014(19)
C7 0.011(2) 0.013(2) 0.025(3) -0.0060(19) 0.0017(19) -0.002(2)
C8 0.013(2) 0.017(2) 0.022(3) -0.0007(19) 0.004(2) 0.000(2)
C9 0.021(3) 0.019(3) 0.024(3) -0.004(2) 0.010(2) -0.002(2)
C10 0.023(3) 0.019(3) 0.016(2) 0.000(2) 0.003(2) 0.0003(19)
C11 0.022(3) 0.020(3) 0.013(2) 0.001(2) 0.0064(19) 0.0041(19)
C12 0.023(3) 0.017(2) 0.016(2) 0.001(2) 0.004(2) 0.0051(19)
C13 0.028(3) 0.018(2) 0.010(2) 0.001(2) 0.0027(19) 0.0037(19)
C14 0.019(3) 0.020(3) 0.021(3) 0.003(2) -0.003(2) 0.002(2)
C15 0.022(3) 0.011(2) 0.024(3) 0.0062(19) 0.000(2) 0.0019(19)
C16 0.018(3) 0.016(2) 0.024(3) 0.0039(19) 0.002(2) 0.001(2)
C17 0.023(3) 0.011(2) 0.031(3) 0.007(2) 0.005(2) -0.001(2)
C18 0.018(3) 0.013(2) 0.028(3) 0.002(2) 0.006(2) -0.005(2)
C19 0.023(3) 0.021(3) 0.016(2) -0.001(2) 0.003(2) -0.0038(19)
C20 0.018(3) 0.017(2) 0.022(3) -0.002(2) 0.001(2) -0.006(2)
C21 0.020(3) 0.018(2) 0.015(2) 0.000(2) 0.001(2) -0.0059(19)
C22 0.019(3) 0.019(3) 0.017(2) -0.005(2) -0.003(2) -0.004(2)
C23 0.013(2) 0.021(3) 0.021(3) 0.000(2) -0.002(2) -0.001(2)
C24 0.014(2) 0.016(2) 0.020(2) 0.0017(19) -0.0008(19) 0.002(2)
C25 0.019(2) 0.018(2) 0.018(2) 0.000(2) 0.0049(19) -0.0018(19)
C26 0.016(2) 0.020(3) 0.018(2) 0.003(2) 0.006(2) -0.002(2)
C27 0.023(3) 0.020(3) 0.020(3) 0.001(2) 0.011(2) -0.001(2)
C28 0.018(3) 0.018(3) 0.019(2) -0.001(2) 0.006(2) -0.004(2)
C29 0.025(3) 0.021(3) 0.014(2) -0.002(2) 0.002(2) -0.0034(19)
C30 0.021(3) 0.020(3) 0.016(2) -0.003(2) 0.0017(19) -0.0031(19)
C31 0.022(3) 0.020(3) 0.015(2) 0.000(2) -0.004(2) -0.0013(19)
C32 0.015(2) 0.024(3) 0.016(2) 0.001(2) -0.0064(19) 0.000(2)
C33 0.016(2) 0.025(3) 0.021(3) 0.002(2) -0.003(2) 0.003(2)
C34 0.014(2) 0.019(3) 0.024(3) 0.004(2) -0.004(2) -0.001(2)
C35 0.016(3) 0.021(3) 0.029(3) 0.006(2) 0.003(2) 0.002(2)
C36 0.017(3) 0.023(3) 0.026(3) 0.007(2) 0.009(2) 0.001(2)
C37 0.021(3) 0.021(3) 0.019(2) 0.005(2) 0.008(2) 0.000(2)
C38 0.022(3) 0.025(3) 0.014(2) 0.003(2) 0.008(2) -0.005(2)
C39 0.021(3) 0.020(3) 0.012(2) 0.001(2) 0.0030(19) -0.0052(19)
C40 0.022(3) 0.024(3) 0.013(2) 0.000(2) 0.0018(19) 0.001(2)
C41 0.016(2) 0.015(2) 0.020(2) -0.0055(19) 0.0000(19) -0.0047(19)
C42 0.015(2) 0.021(3) 0.016(2) 0.004(2) -0.0040(19) 0.000(2)
C43 0.019(2) 0.016(2) 0.021(3) 0.003(2) 0.004(2) 0.006(2)
C44 0.020(3) 0.012(2) 0.021(2) 0.0046(19) 0.006(2) 0.0026(19)
C45 0.013(2) 0.015(2) 0.019(2) 0.0034(19) 0.0004(19) -0.0023(19)
C46 0.016(2) 0.015(2) 0.026(3) 0.0050(19) 0.006(2) -0.004(2)
C47 0.023(3) 0.011(2) 0.024(3) 0.003(2) 0.008(2) -0.0053(19)
C48 0.019(3) 0.019(3) 0.024(3) 0.003(2) 0.008(2) -0.003(2)
C49 0.021(3) 0.017(3) 0.023(3) -0.001(2) 0.003(2) -0.005(2)
C50 0.019(3) 0.019(3) 0.016(2) -0.002(2) -0.001(2) -0.0043(19)
C51 0.024(3) 0.020(3) 0.016(2) -0.004(2) 0.000(2) -0.0047(19)
C52 0.015(2) 0.021(3) 0.023(3) 0.000(2) -0.004(2) -0.002(2)
C53 0.011(2) 0.024(3) 0.023(3) -0.001(2) 0.000(2) -0.002(2)
C54 0.013(2) 0.025(3) 0.022(3) 0.002(2) -0.002(2) -0.001(2)
C55 0.007(2) 0.028(3) 0.030(3) 0.002(2) 0.008(2) -0.007(2)
C56 0.017(3) 0.026(3) 0.023(3) 0.001(2) 0.010(2) 0.001(2)
C57 0.018(3) 0.029(3) 0.019(3) 0.001(2) 0.006(2) 0.003(2)
C58 0.023(3) 0.019(3) 0.015(2) -0.001(2) 0.004(2) 0.0016(19)
C59 0.025(3) 0.018(3) 0.014(2) 0.004(2) 0.005(2) 0.0008(19)
C60 0.020(3) 0.018(2) 0.019(2) 0.001(2) 0.003(2) 0.0041(19)
C61 0.028(3) 0.009(2) 0.021(2) -0.003(2) 0.003(2) 0.0041(19)
C62 0.020(3) 0.010(2) 0.030(3) 0.0002(19) 0.008(2) 0.003(2)
C63 0.022(3) 0.013(2) 0.022(3) 0.0024(19) 0.005(2) 0.0035(19)
C64 0.024(3) 0.007(2) 0.022(3) -0.0038(19) 0.002(2) -0.0027(18)
C65 0.019(3) 0.012(2) 0.028(3) 0.0016(19) 0.003(2) 0.000(2)
C66 0.017(2) 0.021(3) 0.027(3) -0.009(2) 0.003(2) -0.003(2)
C67 0.016(2) 0.016(3) 0.027(3) -0.003(2) 0.000(2) -0.006(2)
C68 0.012(2) 0.022(3) 0.029(3) -0.0038(19) 0.006(2) 0.004(2)
C69 0.019(3) 0.017(2) 0.026(3) -0.001(2) 0.006(2) 0.004(2)
C70 0.021(3) 0.010(2) 0.027(3) -0.0011(19) 0.007(2) 0.0016(19)
C71 0.020(3) 0.025(3) 0.023(3) -0.001(2) 0.006(2) -0.002(2)
C72 0.025(3) 0.017(3) 0.029(3) 0.001(2) 0.002(2) -0.001(2)
C73 0.032(3) 0.014(3) 0.028(3) -0.005(2) 0.005(2) 0.001(2)
C74 0.025(3) 0.018(3) 0.033(3) 0.004(2) 0.005(2) -0.003(2)
C75 0.024(3) 0.025(3) 0.020(3) 0.004(2) 0.004(2) 0.001(2)
C76 0.023(3) 0.020(3) 0.025(3) 0.000(2) 0.002(2) -0.001(2)
C77 0.023(3) 0.023(3) 0.028(3) 0.001(2) 0.003(2) 0.007(2)
C78 0.025(3) 0.025(3) 0.036(3) -0.001(2) 0.006(2) 0.003(2)
C79 0.017(3) 0.022(3) 0.040(3) -0.002(2) -0.002(2) 0.000(2)
C80 0.021(3) 0.026(3) 0.029(3) 0.000(2) 0.001(2) -0.006(2)
C81 0.028(3) 0.028(3) 0.028(3) 0.003(2) 0.005(2) -0.003(2)
C82 0.024(3) 0.024(3) 0.030(3) 0.001(2) -0.003(2) 0.001(2)
C94 0.100(6) 0.058(5) 0.052(4) 0.007(4) -0.007(4) 0.003(4)
C93 0.091(5) 0.063(5) 0.056(5) 0.004(4) 0.000(4) -0.014(4)
C92 0.069(5) 0.084(5) 0.034(4) 0.012(4) 0.012(3) -0.002(4)
C91 0.047(4) 0.069(5) 0.064(5) 0.007(4) 0.029(4) 0.028(4)
C90 0.068(5) 0.041(4) 0.090(6) -0.012(4) 0.039(4) -0.001(4)
C89 0.078(5) 0.064(5) 0.059(5) -0.017(4) 0.012(4) -0.014(4)
C88 0.038(3) 0.058(4) 0.041(4) -0.014(3) 0.006(3) -0.001(3)
C87 0.061(4) 0.035(3) 0.037(3) -0.018(3) 0.005(3) -0.002(3)
C86 0.052(4) 0.050(4) 0.032(3) 0.000(3) 0.019(3) 0.002(3)
C85 0.034(3) 0.055(4) 0.034(3) -0.009(3) 0.014(3) -0.002(3)
C84 0.056(4) 0.043(4) 0.041(3) -0.012(3) 0.011(3) -0.002(3)
C83 0.045(4) 0.049(4) 0.037(3) -0.001(3) 0.006(3) 0.002(3)
F711 0.0207(15) 0.0356(16) 0.0355(16) -0.0050(12) 0.0030(12) -0.0121(13)
F712 0.0273(15) 0.0365(17) 0.0335(16) -0.0046(13) 0.0127(12) 0.0012(13)
F713 0.0206(15) 0.0266(16) 0.0443(17) 0.0071(12) 0.0048(12) -0.0040(13)
F721 0.0500(19) 0.0350(17) 0.0247(15) -0.0040(14) 0.0174(13) -0.0072(13)
F722 0.0229(16) 0.059(2) 0.0343(17) -0.0055(14) 0.0091(13) 0.0083(14)
F723 0.0525(19) 0.0274(16) 0.0403(17) 0.0063(14) 0.0241(14) 0.0104(13)
F731 0.066(2) 0.047(2) 0.0287(17) -0.0267(16) 0.0086(15) 0.0098(14)
F732 0.0283(18) 0.0401(19) 0.100(3) -0.0115(15) 0.0013(17) 0.0268(18)
F733 0.084(2) 0.0225(17) 0.066(2) -0.0214(16) 0.0419(19) -0.0125(15)
F741 0.104(3) 0.0177(16) 0.041(2) -0.0073(16) -0.0142(18) 0.0100(14)
F742 0.057(2) 0.0209(16) 0.095(3) -0.0044(15) 0.0375(19) -0.0154(16)
F743 0.0375(18) 0.0234(16) 0.063(2) -0.0017(13) -0.0050(15) -0.0027(14)
F751 0.0412(18) 0.0430(18) 0.0288(16) -0.0014(14) 0.0159(14) -0.0106(13)
F752 0.058(2) 0.0209(16) 0.0314(16) -0.0043(14) 0.0056(14) -0.0048(12)
F753 0.0356(17) 0.0432(18) 0.0294(16) 0.0092(14) -0.0092(13) -0.0177(13)
F761 0.0322(16) 0.0358(17) 0.0276(16) -0.0089(13) -0.0041(12) 0.0006(12)
F762 0.0478(18) 0.0288(16) 0.0268(15) 0.0066(14) -0.0070(13) 0.0033(13)
F763 0.0329(17) 0.058(2) 0.0184(15) 0.0019(14) 0.0038(13) -0.0025(13)
F771 0.056(2) 0.0224(16) 0.0394(17) 0.0151(14) 0.0119(14) 0.0105(13)
F772 0.0469(19) 0.0352(17) 0.0271(16) -0.0101(14) -0.0097(14) 0.0096(13)
F773 0.0361(18) 0.0438(18) 0.0433(18) 0.0032(14) 0.0126(14) 0.0228(14)
F781 0.0393(18) 0.0299(17) 0.073(2) 0.0068(14) 0.0217(16) 0.0240(15)
F782 0.053(2) 0.075(2) 0.068(2) -0.0459(19) -0.0223(18) 0.0374(19)
F783 0.115(3) 0.0304(19) 0.086(3) -0.0065(18) 0.081(2) 0.0016(17)
F791 0.0351(18) 0.0249(17) 0.084(2) -0.0068(14) 0.0016(16) -0.0231(16)
F792 0.068(2) 0.0422(19) 0.073(2) -0.0349(17) 0.0432(19) -0.0251(17)
F793 0.057(2) 0.047(2) 0.067(2) -0.0298(17) -0.0379(18) 0.0142(17)
F801 0.0481(18) 0.0197(15) 0.0386(17) 0.0024(14) 0.0037(14) -0.0089(13)
F802 0.0536(19) 0.0334(17) 0.0240(16) -0.0065(14) 0.0088(14) -0.0091(13)
F803 0.0302(17) 0.0441(18) 0.0489(19) -0.0097(14) 0.0028(14) -0.0270(14)
F811 0.0393(18) 0.0322(17) 0.0374(17) 0.0178(13) 0.0039(13) 0.0080(14)
F812 0.0376(17) 0.0352(17) 0.0405(18) 0.0141(13) 0.0008(14) -0.0113(14)
F813 0.0232(16) 0.0348(18) 0.067(2) 0.0068(13) 0.0130(14) 0.0006(15)
F821 0.0358(17) 0.0347(17) 0.0438(18) -0.0028(14) 0.0021(14) 0.0196(14)
F822 0.0426(18) 0.0375(17) 0.0246(16) 0.0047(14) -0.0102(13) 0.0053(13)
F823 0.0415(18) 0.0305(17) 0.0384(17) 0.0174(14) 0.0076(14) 0.0058(13)

loop_
_atom_type_symbol
_atom_type_description
_atom_type_scat_dispersion_real
_atom_type_scat_dispersion_imag
_atom_type_scat_source
C C 0.0033 0.0016 'International Tables Vol C Tables 4.2.6.8 and 6.1.1.4'
H H 0.0000 0.0000 'International Tables Vol C Tables 4.2.6.8 and 6.1.1.4'
F F 0.0171 0.0103 'International Tables Vol C Tables 4.2.6.8 and 6.1.1.4'

loop_
_geom_angle_atom_site_label_1
_geom_angle_atom_site_label_2
_geom_angle_atom_site_label_3
_geom_angle
C2 C1 C9 114.1(3)
C2 C1 C73 111.9(3)
C9 C1 C73 109.8(3)
C2 C1 C6 109.1(3)
C9 C1 C6 100.4(3)
C73 C1 C6 111.0(3)
C3 C2 C12 118.0(4)
C3 C2 C1 118.8(4)
C12 C2 C1 119.8(4)
C2 C3 C15 123.0(4)
C2 C3 C4 125.7(4)
C15 C3 C4 107.2(4)
C17 C4 C5 111.1(3)
C17 C4 C3 100.1(3)
C5 C4 C3 109.1(3)
C17 C4 C74 108.8(3)
C5 C4 C74 114.1(4)
C3 C4 C74 112.8(3)
C6 C5 C20 119.3(4)
C6 C5 C4 116.7(4)
C20 C5 C4 121.3(4)
C5 C6 C7 121.2(4)
C5 C6 C1 126.2(4)
C7 C6 C1 107.9(4)
C22 C7 C6 120.2(4)
C22 C7 C8 121.8(4)
C6 C7 C8 109.4(4)
C9 C8 C7 109.3(4)
C9 C8 C25 126.1(4)
C7 C8 C25 121.2(4)
C8 C9 C10 122.9(4)
C8 C9 C1 111.0(4)
C10 C9 C1 123.0(4)
C9 C10 C11 108.9(3)
C9 C10 C72 115.8(4)
C11 C10 C72 110.3(3)
C9 C10 C27 109.0(3)
C11 C10 C27 101.0(3)
C72 C10 C27 110.8(3)
C29 C11 C12 121.8(4)
C29 C11 C10 109.7(4)
C12 C11 C10 124.6(4)
C13 C12 C11 115.1(4)
C13 C12 C2 119.7(4)
C11 C12 C2 120.1(4)
C12 C13 C31 121.6(4)
C12 C13 C14 123.6(4)
C31 C13 C14 109.2(4)
C15 C14 C82 112.1(4)
C15 C14 C33 108.3(4)
C82 C14 C33 115.3(4)
C15 C14 C13 108.3(3)
C82 C14 C13 110.3(4)
C33 C14 C13 101.9(3)
C16 C15 C3 111.1(4)
C16 C15 C14 124.4(4)
C3 C15 C14 121.3(4)
C15 C16 C17 109.2(4)
C15 C16 C35 124.7(4)
C17 C16 C35 122.1(4)
C18 C17 C16 121.4(4)
C18 C17 C4 124.2(4)
C16 C17 C4 109.0(4)
C17 C18 C37 118.4(4)
C17 C18 C19 123.1(4)
C37 C18 C19 110.9(4)
C18 C19 C20 111.9(3)
C18 C19 C75 110.5(3)
C20 C19 C75 110.3(3)
C18 C19 C39 100.2(3)
C20 C19 C39 109.1(3)
C75 C19 C39 114.5(3)
C21 C20 C5 119.2(4)
C21 C20 C19 116.9(4)
C5 C20 C19 122.1(4)
C20 C21 C22 120.2(4)
C20 C21 C41 125.9(4)
C22 C21 C41 108.9(4)
C7 C22 C21 119.8(4)
C7 C22 C23 119.4(4)
C21 C22 C23 109.9(4)
C24 C23 C42 121.0(4)
C24 C23 C22 120.7(4)
C42 C23 C22 107.4(4)
C23 C24 C45 119.5(4)
C23 C24 C25 123.4(4)
C45 C24 C25 109.3(3)
C8 C25 C71 112.6(3)
C8 C25 C26 108.1(3)
C71 C25 C26 114.2(3)
C8 C25 C24 109.3(3)
C71 C25 C24 110.9(3)
C26 C25 C24 101.0(3)
C27 C26 C46 119.0(4)
C27 C26 C25 122.5(4)
C46 C26 C25 109.3(3)
C26 C27 C28 119.9(4)
C26 C27 C10 124.4(4)
C28 C27 C10 108.8(4)
C48 C28 C27 121.9(4)
C48 C28 C29 119.5(4)
C27 C28 C29 108.6(4)
C11 C29 C30 121.5(4)
C11 C29 C28 109.0(4)
C30 C29 C28 121.1(4)
C31 C30 C29 115.0(4)
C31 C30 C50 118.8(4)
C29 C30 C50 121.1(4)
C30 C31 C13 121.7(4)
C30 C31 C32 120.8(4)
C13 C31 C32 109.4(4)
C52 C32 C31 118.7(4)
C52 C32 C33 121.6(4)
C31 C32 C33 109.2(4)
C34 C33 C32 119.2(4)
C34 C33 C14 124.0(4)
C32 C33 C14 108.6(4)
C33 C34 C54 119.6(4)
C33 C34 C35 123.0(4)
C54 C34 C35 109.1(4)
C16 C35 C81 113.0(4)
C16 C35 C34 107.9(3)
C81 C35 C34 114.4(4)
C16 C35 C36 108.6(3)
C81 C35 C36 111.2(4)
C34 C35 C36 100.9(3)
C37 C36 C55 120.0(4)
C37 C36 C35 121.5(4)
C55 C36 C35 109.3(4)
C36 C37 C38 120.2(4)
C36 C37 C18 123.1(4)
C38 C37 C18 106.4(4)
C57 C38 C39 119.9(4)
C57 C38 C37 120.1(4)
C39 C38 C37 111.2(4)
C40 C39 C38 120.2(4)
C40 C39 C19 125.8(4)
C38 C39 C19 108.9(4)
C39 C40 C59 119.6(4)
C39 C40 C41 116.8(4)
C59 C40 C41 121.9(4)
C42 C41 C40 110.5(3)
C42 C41 C76 110.8(3)
C40 C41 C76 113.0(3)
C42 C41 C21 100.4(3)
C40 C41 C21 108.7(3)
C76 C41 C21 112.8(3)
C43 C42 C23 120.5(4)
C43 C42 C41 123.3(4)
C23 C42 C41 110.4(4)
C42 C43 C44 118.2(4)
C42 C43 C60 123.8(4)
C44 C43 C60 110.8(4)
C45 C44 C43 122.0(4)
C45 C44 C62 119.4(4)
C43 C44 C62 107.9(4)
C44 C45 C24 118.5(4)
C44 C45 C46 120.5(4)
C24 C45 C46 109.2(4)
C47 C46 C26 120.4(4)
C47 C46 C45 119.7(4)
C26 C46 C45 109.3(4)
C46 C47 C48 119.8(4)
C46 C47 C63 120.2(4)
C48 C47 C63 107.7(4)
C28 C48 C47 118.6(4)
C28 C48 C49 124.0(4)
C47 C48 C49 109.7(4)
C80 C49 C50 111.4(4)
C80 C49 C48 108.8(3)
C50 C49 C48 112.1(3)
C80 C49 C64 114.8(4)
C50 C49 C64 108.7(3)
C48 C49 C64 100.6(3)
C51 C50 C30 120.0(4)
C51 C50 C49 117.7(4)
C30 C50 C49 119.8(4)
C50 C51 C52 120.7(4)
C50 C51 C66 125.5(4)
C52 C51 C66 108.7(4)
C32 C52 C53 119.5(4)
C32 C52 C51 120.7(4)
C53 C52 C51 109.5(4)
C54 C53 C52 119.1(4)
C54 C53 C67 121.7(4)
C52 C53 C67 108.9(4)
C53 C54 C55 118.2(4)
C53 C54 C34 120.9(4)
C55 C54 C34 109.4(4)
C56 C55 C54 119.4(4)
C56 C55 C36 120.2(4)
C54 C55 C36 109.4(4)
C55 C56 C68 121.6(4)
C55 C56 C57 119.4(4)
C68 C56 C57 107.7(4)
C38 C57 C58 120.7(4)
C38 C57 C56 119.8(4)
C58 C57 C56 110.3(4)
C59 C58 C57 119.9(4)
C59 C58 C69 126.4(4)
C57 C58 C69 108.5(4)
C58 C59 C40 119.7(4)
C58 C59 C60 116.4(4)
C40 C59 C60 122.2(4)
C59 C60 C77 111.7(3)
C59 C60 C43 111.4(3)
C77 C60 C43 109.3(3)
C59 C60 C61 109.6(3)
C77 C60 C61 114.4(3)
C43 C60 C61 99.8(3)
C70 C61 C62 120.6(4)
C70 C61 C60 124.8(4)
C62 C61 C60 109.0(4)
C63 C62 C61 120.4(4)
C63 C62 C44 120.3(4)
C61 C62 C44 110.2(4)
C62 C63 C64 119.9(4)
C62 C63 C47 119.9(4)
C64 C63 C47 110.7(4)
C65 C64 C63 120.4(4)
C65 C64 C49 125.6(4)
C63 C64 C49 108.6(4)
C64 C65 C70 119.8(4)
C64 C65 C66 116.7(4)
C70 C65 C66 121.9(4)
C67 C66 C65 110.8(3)
C67 C66 C79 111.4(4)
C65 C66 C79 111.8(4)
C67 C66 C51 100.1(3)
C65 C66 C51 108.8(3)
C79 C66 C51 113.3(4)
C68 C67 C53 119.7(4)
C68 C67 C66 123.2(4)
C53 C67 C66 110.1(4)
C67 C68 C56 119.3(4)
C67 C68 C69 124.6(4)
C56 C68 C69 110.1(4)
C68 C69 C70 110.7(3)
C68 C69 C78 109.3(3)
C70 C69 C78 112.8(4)
C68 C69 C58 100.4(3)
C70 C69 C58 108.4(3)
C78 C69 C58 114.4(4)
C61 C70 C65 118.9(4)
C61 C70 C69 117.2(4)
C65 C70 C69 122.0(4)
F712 C71 F713 107.2(3)
F712 C71 F711 106.8(3)
F713 C71 F711 107.2(3)
F712 C71 C25 112.0(3)
F713 C71 C25 111.8(3)
F711 C71 C25 111.6(3)
F722 C72 F721 107.2(4)
F722 C72 F723 107.9(4)
F721 C72 F723 105.9(4)
F722 C72 C10 112.6(4)
F721 C72 C10 111.0(4)
F723 C72 C10 111.9(4)
F731 C73 F732 109.1(4)
F731 C73 F733 105.6(4)
F732 C73 F733 105.5(4)
F731 C73 C1 112.7(4)
F732 C73 C1 112.4(4)
F733 C73 C1 111.0(4)
F741 C74 F743 109.2(4)
F741 C74 F742 105.3(4)
F743 C74 F742 104.5(4)
F741 C74 C4 111.9(4)
F743 C74 C4 113.5(4)
F742 C74 C4 111.8(4)
F753 C75 F752 107.4(4)
F753 C75 F751 107.4(4)
F752 C75 F751 106.9(3)
F753 C75 C19 113.5(4)
F752 C75 C19 109.9(3)
F751 C75 C19 111.5(4)
F761 C76 F763 107.5(3)
F761 C76 F762 105.9(3)
F763 C76 F762 106.0(4)
F761 C76 C41 111.4(3)
F763 C76 C41 113.3(4)
F762 C76 C41 112.3(3)
F773 C77 F772 106.9(4)
F773 C77 F771 107.2(4)
F772 C77 F771 106.7(4)
F773 C77 C60 113.4(4)
F772 C77 C60 110.9(4)
F771 C77 C60 111.4(4)
F781 C78 F783 108.0(4)
F781 C78 F782 105.3(4)
F783 C78 F782 106.7(4)
F781 C78 C69 114.3(4)
F783 C78 C69 111.2(4)
F782 C78 C69 110.9(4)
F791 C79 F792 106.7(4)
F791 C79 F793 106.6(4)
F792 C79 F793 106.7(4)
F791 C79 C66 113.4(4)
F792 C79 C66 112.2(4)
F793 C79 C66 110.9(4)
F803 C80 F801 107.3(4)
F803 C80 F802 106.5(4)
F801 C80 F802 106.9(4)
F803 C80 C49 113.5(4)
F801 C80 C49 111.7(4)
F802 C80 C49 110.5(4)
F811 C81 F813 107.3(4)
F811 C81 F812 107.2(4)
F813 C81 F812 107.2(4)
F811 C81 C35 113.0(4)
F813 C81 C35 111.6(4)
F812 C81 C35 110.4(4)
F823 C82 F822 106.8(4)
F823 C82 F821 107.6(4)
F822 C82 F821 107.5(4)
F823 C82 C14 112.6(4)
F822 C82 C14 111.4(4)
F821 C82 C14 110.8(4)
C89 C94 C93 121.0(6)
C92 C93 C94 119.5(7)
C93 C92 C91 120.4(6)
C92 C91 C90 120.6(6)
C91 C90 C89 118.8(6)
C94 C89 C90 119.7(6)
C83 C88 C87 119.9(5)
C86 C87 C88 119.9(5)
C85 C86 C87 120.1(5)
C86 C85 C84 120.2(5)
C85 C84 C83 119.9(5)
C88 C83 C84 120.0(6)

loop_
_geom_bond_atom_site_label_1
_geom_bond_atom_site_label_2
_geom_bond_distance
C1 C2 1.507(6)
C1 C9 1.537(6)
C1 C73 1.537(6)
C1 C6 1.552(6)
C2 C3 1.354(6)
C2 C12 1.488(6)
C3 C15 1.451(6)
C3 C4 1.548(6)
C4 C17 1.519(6)
C4 C5 1.534(6)
C4 C74 1.553(6)
C5 C6 1.371(6)
C5 C20 1.427(6)
C6 C7 1.397(6)
C7 C22 1.375(6)
C7 C8 1.467(6)
C8 C9 1.338(6)
C8 C25 1.509(6)
C9 C10 1.515(6)
C10 C11 1.528(6)
C10 C72 1.534(6)
C10 C27 1.535(6)
C11 C29 1.399(6)
C11 C12 1.424(6)
C12 C13 1.386(6)
C13 C31 1.417(6)
C13 C14 1.531(6)
C14 C15 1.501(6)
C14 C82 1.527(6)
C14 C33 1.528(6)
C15 C16 1.351(6)
C16 C17 1.450(6)
C16 C35 1.510(6)
C17 C18 1.350(6)
C18 C37 1.451(6)
C18 C19 1.514(6)
C19 C20 1.525(6)
C19 C75 1.530(6)
C19 C39 1.555(6)
C20 C21 1.394(6)
C21 C22 1.407(6)
C21 C41 1.549(6)
C22 C23 1.465(6)
C23 C24 1.370(6)
C23 C42 1.415(6)
C24 C45 1.413(6)
C24 C25 1.558(6)
C25 C71 1.517(6)
C25 C26 1.528(6)
C26 C27 1.366(6)
C26 C46 1.435(6)
C27 C28 1.422(6)
C28 C48 1.364(6)
C28 C29 1.455(6)
C29 C30 1.416(6)
C30 C31 1.416(6)
C30 C50 1.445(6)
C31 C32 1.432(6)
C32 C52 1.384(6)
C32 C33 1.437(6)
C33 C34 1.365(6)
C34 C54 1.441(6)
C34 C35 1.542(6)
C35 C81 1.516(6)
C35 C36 1.546(6)
C36 C37 1.373(6)
C36 C55 1.434(6)
C37 C38 1.434(6)
C38 C57 1.390(6)
C38 C39 1.409(6)
C39 C40 1.387(6)
C40 C59 1.443(6)
C40 C41 1.540(6)
C41 C42 1.533(6)
C41 C76 1.541(6)
C42 C43 1.370(6)
C43 C44 1.409(6)
C43 C60 1.531(6)
C44 C45 1.395(6)
C44 C62 1.449(6)
C45 C46 1.442(6)
C46 C47 1.391(6)
C47 C48 1.426(6)
C47 C63 1.448(6)
C48 C49 1.537(6)
C49 C80 1.523(6)
C49 C50 1.530(6)
C49 C64 1.554(6)
C50 C51 1.366(6)
C51 C52 1.443(6)
C51 C66 1.554(6)
C52 C53 1.414(6)
C53 C54 1.400(6)
C53 C67 1.436(6)
C54 C55 1.425(6)
C55 C56 1.394(6)
C56 C68 1.431(6)
C56 C57 1.438(6)
C57 C58 1.410(6)
C58 C59 1.383(6)
C58 C69 1.558(6)
C59 C60 1.512(6)
C60 C77 1.530(6)
C60 C61 1.563(6)
C61 C70 1.388(6)
C61 C62 1.400(6)
C62 C63 1.384(6)
C63 C64 1.405(6)
C64 C65 1.381(6)
C65 C70 1.435(6)
C65 C66 1.536(6)
C66 C67 1.526(6)
C66 C79 1.551(6)
C67 C68 1.359(6)
C68 C69 1.520(6)
C69 C70 1.524(6)
C69 C78 1.538(6)
C71 F712 1.336(5)
C71 F713 1.339(5)
C71 F711 1.341(5)
C72 F722 1.325(5)
C72 F721 1.333(5)
C72 F723 1.335(5)
C73 F731 1.305(5)
C73 F732 1.308(5)
C73 F733 1.337(5)
C74 F741 1.312(5)
C74 F743 1.316(5)
C74 F742 1.338(5)
C75 F753 1.324(5)
C75 F752 1.334(5)
C75 F751 1.336(5)
C76 F761 1.332(5)
C76 F763 1.336(5)
C76 F762 1.344(5)
C77 F773 1.324(5)
C77 F772 1.336(5)
C77 F771 1.338(5)
C78 F781 1.305(5)
C78 F783 1.310(5)
C78 F782 1.322(5)
C79 F791 1.313(5)
C79 F792 1.317(5)
C79 F793 1.320(5)
C80 F803 1.330(5)
C80 F801 1.333(5)
C80 F802 1.339(5)
C81 F811 1.327(5)
C81 F813 1.336(5)
C81 F812 1.342(5)
C82 F823 1.330(5)
C82 F822 1.336(5)
C82 F821 1.336(5)
C94 C89 1.370(8)
C94 C93 1.371(8)
C93 C92 1.351(8)
C92 C91 1.373(8)
C91 C90 1.375(8)
C90 C89 1.381(9)
C88 C83 1.371(7)
C88 C87 1.383(7)
C87 C86 1.373(7)
C86 C85 1.371(7)
C85 C84 1.375(7)
C84 C83 1.381(7)
